data_7719967
loop_
_publ_author_name
'Noonikara Poyil, Anurag'
'Phan, Vo Quang Huy'
'Vanga, Mukundam'
'Boretskyi, Andrii'
'Mykhailiuk, Pavel K.'
'Dias, Rasika'

_publ_section_title
;
 Fluorinated B-phenylated scorpionates as tunable platforms for
 stabilizing thallium(I) and silver(I)-ethylene complexes
;
_journal_name_full 'Dalton Transactions'
_journal_paper_doi 10.1039/D5DT02782A
_journal_year 2026
_chemical_formula_moiety 'C20 H18 Ag B F10 N4 S2, 0.5(C H2 Cl2)'
_chemical_formula_sum 'C20.5 H19 Ag B Cl F10 N4 S2'
_chemical_formula_weight 729.65
_space_group_crystal_system monoclinic
_space_group_IT_number 14
_space_group_name_Hall '-P 2ybc'
_space_group_name_H-M_alt 'P 1 21/c 1'
_atom_sites_solution_hydrogens geom
_atom_sites_solution_primary dual
_audit_creation_date 2022-02-01
_audit_creation_method
;
Olex2 1.5
(compiled 2021.12.09 svn.r5202d8cf for OlexSys, GUI svn.r6439)
;
_audit_update_record
;
2025-10-30 deposited with the CCDC.	2025-12-03 downloaded from the CCDC.
;
_cell_angle_alpha 90
_cell_angle_beta 96.5740(10)
_cell_angle_gamma 90
_cell_formula_units_Z 8
_cell_length_a 20.1677(12)
_cell_length_b 19.4767(12)
_cell_length_c 13.7339(8)
_cell_measurement_reflns_used 9903
_cell_measurement_temperature 99.98
_cell_measurement_theta_max 31.01
_cell_measurement_theta_min 2.17
_cell_volume 5359.2(6)
_computing_cell_refinement 'SAINT V8.40B (?, 2016)'
_computing_data_reduction 'SAINT V8.40B (?, 2016)'
_computing_molecular_graphics 'Olex2 1.5 (Dolomanov et al., 2009)'
_computing_publication_material 'Olex2 1.5 (Dolomanov et al., 2009)'
_computing_structure_refinement 'SHELXL 2018/3 (Sheldrick, 2015)'
_computing_structure_solution 'SHELXT 2018/2 (Sheldrick, 2018)'
_diffrn_ambient_temperature 99.98
_diffrn_detector 'Bruker APEX2 area detector'
_diffrn_detector_area_resol_mean 7.9
_diffrn_detector_type 'CCD area detector'
_diffrn_measured_fraction_theta_full 0.999
_diffrn_measured_fraction_theta_max 0.937
_diffrn_measurement_device 'three-circle diffractometer'
_diffrn_measurement_device_type 'Bruker SMART APEX2 area detector'
_diffrn_measurement_method '\w and \f scans'
_diffrn_radiation_monochromator 'mirror optics'
_diffrn_radiation_probe x-ray
_diffrn_radiation_type MoK\a
_diffrn_radiation_wavelength 0.71073
_diffrn_reflns_av_R_equivalents 0.0171
_diffrn_reflns_av_unetI/netI 0.0164
_diffrn_reflns_Laue_measured_fraction_full 0.999
_diffrn_reflns_Laue_measured_fraction_max 0.937
_diffrn_reflns_limit_h_max 28
_diffrn_reflns_limit_h_min -29
_diffrn_reflns_limit_k_max 27
_diffrn_reflns_limit_k_min -27
_diffrn_reflns_limit_l_max 18
_diffrn_reflns_limit_l_min -19
_diffrn_reflns_number 61774
_diffrn_reflns_point_group_measured_fraction_full 0.999
_diffrn_reflns_point_group_measured_fraction_max 0.937
_diffrn_reflns_theta_full 25.242
_diffrn_reflns_theta_max 31.053
_diffrn_reflns_theta_min 1.458
_diffrn_source 'microfocus sealed X-ray tube'
_diffrn_source_current 30.0
_diffrn_source_power 1.5
_diffrn_source_type 'Incoatec I\ms'
_diffrn_source_voltage 50.0
_diffrn_standards_number 0
_exptl_absorpt_coefficient_mu 1.097
_exptl_absorpt_correction_T_max 0.5647
_exptl_absorpt_correction_T_min 0.5284
_exptl_absorpt_correction_type multi-scan
_exptl_absorpt_process_details
;
SADABS-2016/2 (Bruker,2016/2) was used for absorption correction.
wR2(int) was 0.0440 before and 0.0340 after correction.
The Ratio of minimum to maximum transmission is 0.9357.
The \l/2 correction factor is Not present.
;
_exptl_crystal_colour colourless
_exptl_crystal_colour_primary colourless
_exptl_crystal_density_diffrn 1.809
_exptl_crystal_description blocks
_exptl_crystal_F_000 2888
_exptl_crystal_size_max 0.38
_exptl_crystal_size_mid 0.32
_exptl_crystal_size_min 0.24
_refine_diff_density_max 1.740
_refine_diff_density_min -1.288
_refine_diff_density_rms 0.074
_refine_ls_extinction_method none
_refine_ls_goodness_of_fit_ref 1.031
_refine_ls_hydrogen_treatment constr
_refine_ls_matrix_type full
_refine_ls_number_parameters 749
_refine_ls_number_reflns 16075
_refine_ls_number_restraints 76
_refine_ls_restrained_S_all 1.098
_refine_ls_R_factor_all 0.0291
_refine_ls_R_factor_gt 0.0258
_refine_ls_shift/su_max 0.004
_refine_ls_shift/su_mean 0.000
_refine_ls_structure_factor_coef Fsqd
_refine_ls_weighting_details 'w=1/[\s^2^(Fo^2^)+(0.0295P)^2^+5.6007P] where P=(Fo^2^+2Fc^2^)/3'
_refine_ls_weighting_scheme calc
_refine_ls_wR_factor_gt 0.0635
_refine_ls_wR_factor_ref 0.0655
_reflns_Friedel_coverage 0.000
_reflns_number_gt 14710
_reflns_number_total 16075
_reflns_threshold_expression 'I > 2\s(I)'
_cod_data_source_file d5dt02782a2.cif
_cod_data_source_block dia17a_b
_cod_original_formula_sum 'C20.50 H19 Ag B Cl F10 N4 S2'
_cod_database_code 7719967
_shelx_shelxl_version_number 2018/3
_shelx_space_group_comment
;
The symmetry employed for this shelxl refinement is uniquely defined
by the following loop, which should always be used as a source of
symmetry information in preference to the above space-group names.
They are only intended as comments.
;
_shelx_estimated_absorpt_t_max 0.779
_shelx_estimated_absorpt_t_min 0.681
_olex2_refinement_description
;
1. Fixed Uiso
 At 1.2 times of:
  All C(H) groups, All C(H,H) groups
2. Restrained distances
 S3-F14A \\sim S3-F13 \\sim S3-F13A \\sim S3-F12 \\sim S3-F12A \\sim S3-F15
\\sim S3-F15A \\sim S3-F14
 with sigma of 0.008
3. Uiso/Uaniso restraints and constraints
F13 \\sim F14A \\sim F14 \\sim F15A \\sim F15 \\sim F12A \\sim F12 \\sim F13A:
within 1.7A with sigma of 0.005 and sigma for terminal atoms of 0.005 within
1.7A
4. Others
 Sof(F12A)=Sof(F13A)=Sof(F14A)=Sof(F15A)=1-FVAR(1)
 Sof(F12)=Sof(F13)=Sof(F14)=Sof(F15)=FVAR(1)
5.a Secondary CH2 refined with riding coordinates:
 C19(H19A,H19B), C20(H20A,H20B), C39(H39A,H39B), C40(H40A,H40B), C41(H41A,H41B)
5.b Aromatic/amide H refined with riding coordinates:
 C2(H2), C3(H3), C5(H5), C6(H6), C8(H8), C9(H9), C10(H10), C11(H11), C12(H12),
 C14(H14), C15(H15), C16(H16), C17(H17), C18(H18), C22(H22), C23(H23), C25(H25),
  C26(H26), C28(H28), C29(H29), C30(H30), C31(H31), C32(H32), C34(H34),
 C35(H35), C36(H36), C37(H37), C38(H38)
;
_olex2_submission_special_instructions 'No special instructions were received'

loop_
_space_group_symop_operation_xyz
'x, y, z'
'-x, y+1/2, -z+1/2'
'-x, -y, -z'
'x, -y-1/2, z-1/2'

loop_
_atom_site_label
_atom_site_type_symbol
_atom_site_fract_x
_atom_site_fract_y
_atom_site_fract_z
_atom_site_U_iso_or_equiv
_atom_site_adp_type
_atom_site_occupancy
_atom_site_site_symmetry_order
_atom_site_calc_flag
_atom_site_refinement_flags_posn
_atom_site_refinement_flags_adp
_atom_site_refinement_flags_occupancy
_atom_site_disorder_assembly
_atom_site_disorder_group
Ag1 Ag 0.63302(2) 0.32244(2) 0.17516(2) 0.01567(3) Uani 1 1 d . . . . .
S1 S 0.78901(2) 0.21177(2) 0.12308(3) 0.01747(7) Uani 1 1 d . . . . .
S2 S 0.48329(2) 0.19779(2) 0.07663(3) 0.01904(8) Uani 1 1 d . . . . .
F1 F 0.81741(6) 0.15264(6) 0.19537(9) 0.0288(2) Uani 1 1 d . . . . .
F2 F 0.78228(6) 0.15692(6) 0.03812(8) 0.0294(2) Uani 1 1 d . . . . .
F3 F 0.86332(5) 0.22705(6) 0.10319(9) 0.0297(2) Uani 1 1 d . . . . .
F4 F 0.79758(6) 0.26257(6) 0.21441(8) 0.0266(2) Uani 1 1 d . . . . .
F5 F 0.71691(5) 0.19238(6) 0.14919(9) 0.0261(2) Uani 1 1 d . . . . .
F6 F 0.46157(6) 0.13512(6) 0.13898(9) 0.0308(3) Uani 1 1 d . . . . .
F7 F 0.55696(6) 0.18546(7) 0.12428(11) 0.0413(3) Uani 1 1 d . . . . .
F8 F 0.47051(8) 0.24586(7) 0.16528(9) 0.0408(3) Uani 1 1 d . . . . .
F9 F 0.40793(5) 0.20473(7) 0.03288(10) 0.0357(3) Uani 1 1 d . . . . .
F10 F 0.49439(8) 0.14479(6) -0.00729(10) 0.0395(3) Uani 1 1 d . . . . .
N1 N 0.69199(6) 0.35780(7) -0.01874(9) 0.0137(2) Uani 1 1 d . . . . .
N2 N 0.70476(6) 0.31434(7) 0.05861(9) 0.0144(2) Uani 1 1 d . . . . .
N3 N 0.56575(6) 0.35317(7) -0.03499(9) 0.0142(2) Uani 1 1 d . . . . .
N4 N 0.55984(7) 0.30619(7) 0.03702(10) 0.0156(2) Uani 1 1 d . . . . .
C1 C 0.75812(7) 0.27835(8) 0.04124(11) 0.0145(3) Uani 1 1 d . . . . .
C2 C 0.78210(8) 0.29782(8) -0.04595(12) 0.0181(3) Uani 1 1 d . . . . .
H2 H 0.819563 0.280331 -0.074032 0.022 Uiso 1 1 calc R U . . .
C3 C 0.73815(8) 0.34873(8) -0.08159(12) 0.0167(3) Uani 1 1 d . . . . .
H3 H 0.740069 0.373435 -0.140846 0.020 Uiso 1 1 calc R U . . .
C4 C 0.50682(8) 0.26841(8) 0.00541(11) 0.0156(3) Uani 1 1 d . . . . .
C5 C 0.47666(8) 0.28966(9) -0.08585(12) 0.0183(3) Uani 1 1 d . . . . .
H5 H 0.438314 0.271180 -0.123421 0.022 Uiso 1 1 calc R U . . .
C6 C 0.51602(8) 0.34418(8) -0.10856(12) 0.0170(3) Uani 1 1 d . . . . .
H6 H 0.509198 0.371019 -0.166607 0.020 Uiso 1 1 calc R U . . .
C7 C 0.62808(8) 0.44496(8) 0.07960(11) 0.0147(3) Uani 1 1 d . . . . .
C8 C 0.56874(8) 0.45992(8) 0.12000(12) 0.0185(3) Uani 1 1 d . . . . .
H8 H 0.527444 0.444524 0.086997 0.022 Uiso 1 1 calc R U . . .
C9 C 0.56876(9) 0.49670(9) 0.20707(13) 0.0220(3) Uani 1 1 d . . . . .
H9 H 0.527934 0.505742 0.232985 0.026 Uiso 1 1 calc R U . . .
C10 C 0.62870(9) 0.52012(9) 0.25589(13) 0.0219(3) Uani 1 1 d . . . . .
H10 H 0.629030 0.544939 0.315492 0.026 Uiso 1 1 calc R U . . .
C11 C 0.68822(9) 0.50703(9) 0.21700(13) 0.0208(3) Uani 1 1 d . . . . .
H11 H 0.729230 0.523480 0.249611 0.025 Uiso 1 1 calc R U . . .
C12 C 0.68768(8) 0.46988(8) 0.13047(12) 0.0174(3) Uani 1 1 d . . . . .
H12 H 0.728710 0.461099 0.105016 0.021 Uiso 1 1 calc R U . . .
C13 C 0.62272(8) 0.45524(8) -0.11838(12) 0.0162(3) Uani 1 1 d . . . . .
C14 C 0.61742(8) 0.52645(9) -0.10748(13) 0.0204(3) Uani 1 1 d . . . . .
H14 H 0.617492 0.545145 -0.043583 0.025 Uiso 1 1 calc R U . . .
C15 C 0.61203(9) 0.57078(9) -0.18808(15) 0.0257(4) Uani 1 1 d . . . . .
H15 H 0.608347 0.618870 -0.178449 0.031 Uiso 1 1 calc R U . . .
C16 C 0.61204(9) 0.54476(11) -0.28187(15) 0.0287(4) Uani 1 1 d . . . . .
H16 H 0.608603 0.574860 -0.336651 0.034 Uiso 1 1 calc R U . . .
C17 C 0.61712(9) 0.47429(10) -0.29540(13) 0.0255(4) Uani 1 1 d . . . . .
H17 H 0.617049 0.456057 -0.359575 0.031 Uiso 1 1 calc R U . . .
C18 C 0.62233(8) 0.43042(9) -0.21470(12) 0.0201(3) Uani 1 1 d . . . . .
H18 H 0.625706 0.382374 -0.225010 0.024 Uiso 1 1 calc R U . . .
C19 C 0.66915(11) 0.33576(11) 0.33672(13) 0.0296(4) Uani 1 1 d . . . . .
H19A H 0.699682 0.299875 0.366817 0.036 Uiso 1 1 calc R U . . .
H19B H 0.682463 0.382797 0.358160 0.036 Uiso 1 1 calc R U . . .
C20 C 0.60385(12) 0.32156(14) 0.33021(15) 0.0399(5) Uani 1 1 d . . . . .
H20A H 0.574408 0.359317 0.347295 0.048 Uiso 1 1 calc R U . . .
H20B H 0.591630 0.276376 0.355954 0.048 Uiso 1 1 calc R U . . .
B1 B 0.62714(8) 0.40503(9) -0.02378(12) 0.0139(3) Uani 1 1 d . . . . .
Ag2 Ag 0.89146(2) 0.62591(2) 0.26454(2) 0.01486(3) Uani 1 1 d . . . . .
S3 S 0.89367(2) 0.43616(2) 0.37152(3) 0.02083(8) Uani 1 1 d D . . . .
S4 S 0.71723(2) 0.72183(2) 0.25243(3) 0.01602(7) Uani 1 1 d . . . . .
F11 F 0.90033(6) 0.42053(6) 0.48529(8) 0.0322(3) Uani 1 1 d . . . . .
F16 F 0.69414(6) 0.76174(6) 0.34335(8) 0.0269(2) Uani 1 1 d . . . . .
F17 F 0.65063(5) 0.67868(5) 0.24888(8) 0.0221(2) Uani 1 1 d . . . . .
F18 F 0.75386(6) 0.66894(6) 0.32714(7) 0.0283(2) Uani 1 1 d . . . . .
F19 F 0.78168(5) 0.76904(6) 0.26235(9) 0.0290(2) Uani 1 1 d . . . . .
F20 F 0.67812(5) 0.77818(5) 0.18401(8) 0.0220(2) Uani 1 1 d . . . . .
N5 N 0.87323(6) 0.50993(7) 0.10925(10) 0.0149(2) Uani 1 1 d . . . . .
N6 N 0.87899(7) 0.51582(7) 0.20843(10) 0.0159(2) Uani 1 1 d . . . . .
N7 N 0.80371(6) 0.61733(7) 0.06491(9) 0.0129(2) Uani 1 1 d . . . . .
N8 N 0.79947(6) 0.64360(7) 0.15581(9) 0.0135(2) Uani 1 1 d . . . . .
C21 C 0.88663(8) 0.45206(8) 0.24277(12) 0.0171(3) Uani 1 1 d . . . . .
C22 C 0.88715(9) 0.40382(8) 0.16787(14) 0.0223(3) Uani 1 1 d . . . . .
H22 H 0.892124 0.355426 0.173338 0.027 Uiso 1 1 calc R U . . .
C23 C 0.87871(8) 0.44327(8) 0.08384(13) 0.0194(3) Uani 1 1 d . . . . .
H23 H 0.877032 0.426334 0.018735 0.023 Uiso 1 1 calc R U . . .
C24 C 0.74216(8) 0.67805(8) 0.14882(11) 0.0139(3) Uani 1 1 d . . . . .
C25 C 0.70819(8) 0.67544(9) 0.05462(12) 0.0187(3) Uani 1 1 d . . . . .
H25 H 0.666576 0.695729 0.031153 0.022 Uiso 1 1 calc R U . . .
C26 C 0.74969(8) 0.63620(9) 0.00364(11) 0.0172(3) Uani 1 1 d . . . . .
H26 H 0.741497 0.624394 -0.063777 0.021 Uiso 1 1 calc R U . . .
C27 C 0.93303(7) 0.62408(8) 0.07974(11) 0.0140(3) Uani 1 1 d . . . . .
C28 C 0.99545(8) 0.59479(9) 0.11036(12) 0.0182(3) Uani 1 1 d . . . . .
H28 H 0.999802 0.546218 0.110842 0.022 Uiso 1 1 calc R U . . .
C29 C 1.05132(8) 0.63501(10) 0.14013(13) 0.0222(3) Uani 1 1 d . . . . .
H29 H 1.092956 0.613802 0.160976 0.027 Uiso 1 1 calc R U . . .
C30 C 1.04602(9) 0.70596(10) 0.13926(13) 0.0232(3) Uani 1 1 d . . . . .
H30 H 1.083809 0.733525 0.160338 0.028 Uiso 1 1 calc R U . . .
C31 C 0.98526(9) 0.73653(9) 0.10746(13) 0.0225(3) Uani 1 1 d . . . . .
H31 H 0.981567 0.785146 0.105621 0.027 Uiso 1 1 calc R U . . .
C32 C 0.92969(8) 0.69598(8) 0.07823(12) 0.0173(3) Uani 1 1 d . . . . .
H32 H 0.888388 0.717607 0.056680 0.021 Uiso 1 1 calc R U . . .
C33 C 0.86332(8) 0.55585(8) -0.07087(11) 0.0153(3) Uani 1 1 d . . . . .
C34 C 0.91221(8) 0.57551(9) -0.12990(12) 0.0193(3) Uani 1 1 d . . . . .
H34 H 0.948955 0.602324 -0.102137 0.023 Uiso 1 1 calc R U . . .
C35 C 0.90842(9) 0.55680(10) -0.22836(13) 0.0246(3) Uani 1 1 d . . . . .
H35 H 0.942624 0.570454 -0.266426 0.030 Uiso 1 1 calc R U . . .
C36 C 0.85501(10) 0.51840(9) -0.27090(13) 0.0244(3) Uani 1 1 d . . . . .
H36 H 0.852585 0.505421 -0.337894 0.029 Uiso 1 1 calc R U . . .
C37 C 0.80496(9) 0.49898(9) -0.21489(12) 0.0213(3) Uani 1 1 d . . . . .
H37 H 0.767664 0.473441 -0.243809 0.026 Uiso 1 1 calc R U . . .
C38 C 0.80965(8) 0.51706(8) -0.11626(12) 0.0181(3) Uani 1 1 d . . . . .
H38 H 0.775522 0.502750 -0.078472 0.022 Uiso 1 1 calc R U . . .
C39 C 0.97577(11) 0.65850(13) 0.37929(16) 0.0373(5) Uani 1 1 d . . . . .
H39A H 0.973944 0.640637 0.446419 0.045 Uiso 1 1 calc R U . . .
H39B H 1.021245 0.657892 0.358757 0.045 Uiso 1 1 calc R U . . .
C40 C 0.93861(11) 0.71472(11) 0.35433(15) 0.0339(4) Uani 1 1 d . . . . .
H40A H 0.959961 0.750695 0.317635 0.041 Uiso 1 1 calc R U . . .
H40B H 0.912671 0.733443 0.405278 0.041 Uiso 1 1 calc R U . . .
B2 B 0.86897(8) 0.57703(9) 0.04342(12) 0.0136(3) Uani 1 1 d . . . . .
F12 F 0.96237(19) 0.3971(3) 0.3721(3) 0.0546(10) Uani 0.492(4) 1 d D U P A 1
F13 F 0.9355(3) 0.50335(19) 0.3992(3) 0.0497(10) Uani 0.492(4) 1 d D U P A 1
F14 F 0.8294(2) 0.4757(3) 0.3873(3) 0.0530(10) Uani 0.492(4) 1 d D U P A 1
F15 F 0.8561(3) 0.3666(2) 0.3581(3) 0.0593(11) Uani 0.492(4) 1 d D U P A 1
F12A F 0.9320(3) 0.3682(2) 0.3543(3) 0.0630(11) Uani 0.508(4) 1 d D U P A 2
F13A F 0.96086(17) 0.4762(3) 0.3859(3) 0.0492(9) Uani 0.508(4) 1 d D U P A 2
F14A F 0.8559(3) 0.5038(2) 0.3890(3) 0.0506(10) Uani 0.508(4) 1 d D U P A 2
F15A F 0.8253(2) 0.3970(3) 0.3582(3) 0.0649(12) Uani 0.508(4) 1 d D U P A 2
Cl1 Cl 0.83971(4) 0.63547(4) 0.53235(5) 0.0618(2) Uani 1 1 d . . . . .
Cl2 Cl 0.72429(4) 0.54582(5) 0.50693(5) 0.0601(2) Uani 1 1 d . . . . .
C41 C 0.75787(15) 0.62118(14) 0.56101(17) 0.0484(7) Uani 1 1 d . . . . .
H41A H 0.758326 0.618004 0.633029 0.058 Uiso 1 1 calc R U . . .
H41B H 0.729297 0.660567 0.537796 0.058 Uiso 1 1 calc R U . . .

loop_
_atom_site_aniso_label
_atom_site_aniso_U_11
_atom_site_aniso_U_22
_atom_site_aniso_U_33
_atom_site_aniso_U_23
_atom_site_aniso_U_13
_atom_site_aniso_U_12
Ag1 0.01422(5) 0.02087(6) 0.01199(5) 0.00226(4) 0.00186(4) 0.00090(4)
S1 0.01620(17) 0.01593(17) 0.01984(17) 0.00233(14) 0.00026(13) 0.00353(13)
S2 0.01509(17) 0.02189(18) 0.02021(18) 0.00585(15) 0.00235(14) -0.00358(14)
F1 0.0291(6) 0.0233(5) 0.0328(6) 0.0112(4) -0.0021(5) 0.0091(4)
F2 0.0405(6) 0.0180(5) 0.0288(6) -0.0044(4) 0.0003(5) 0.0088(4)
F3 0.0145(5) 0.0336(6) 0.0410(6) 0.0101(5) 0.0029(4) 0.0064(4)
F4 0.0362(6) 0.0244(5) 0.0175(5) 0.0002(4) -0.0047(4) 0.0037(4)
F5 0.0204(5) 0.0234(5) 0.0350(6) 0.0122(4) 0.0053(4) 0.0001(4)
F6 0.0286(6) 0.0307(6) 0.0332(6) 0.0151(5) 0.0037(5) -0.0108(5)
F7 0.0204(5) 0.0421(7) 0.0585(8) 0.0336(6) -0.0084(5) -0.0068(5)
F8 0.0657(9) 0.0353(7) 0.0256(6) -0.0022(5) 0.0228(6) -0.0132(6)
F9 0.0155(5) 0.0412(7) 0.0492(7) 0.0188(6) -0.0017(5) -0.0079(5)
F10 0.0618(9) 0.0205(5) 0.0405(7) -0.0025(5) 0.0243(6) -0.0071(6)
N1 0.0137(6) 0.0143(6) 0.0133(6) 0.0021(4) 0.0023(4) 0.0008(4)
N2 0.0137(6) 0.0156(6) 0.0139(6) 0.0024(5) 0.0015(4) 0.0019(5)
N3 0.0131(6) 0.0163(6) 0.0132(6) 0.0027(5) 0.0010(4) 0.0000(5)
N4 0.0147(6) 0.0178(6) 0.0142(6) 0.0036(5) 0.0016(5) -0.0010(5)
C1 0.0137(6) 0.0146(6) 0.0151(6) 0.0002(5) 0.0011(5) 0.0009(5)
C2 0.0170(7) 0.0194(7) 0.0191(7) 0.0005(6) 0.0068(6) 0.0018(6)
C3 0.0171(7) 0.0177(7) 0.0161(7) 0.0010(5) 0.0054(5) -0.0008(5)
C4 0.0133(6) 0.0174(7) 0.0163(7) 0.0032(5) 0.0032(5) -0.0005(5)
C5 0.0136(7) 0.0232(8) 0.0174(7) 0.0030(6) -0.0013(5) -0.0014(6)
C6 0.0142(7) 0.0202(7) 0.0157(7) 0.0032(6) -0.0017(5) 0.0008(6)
C7 0.0150(7) 0.0135(6) 0.0153(6) 0.0017(5) 0.0009(5) 0.0011(5)
C8 0.0147(7) 0.0181(7) 0.0226(8) -0.0019(6) 0.0023(6) 0.0019(5)
C9 0.0205(8) 0.0206(7) 0.0259(8) -0.0025(6) 0.0073(6) 0.0045(6)
C10 0.0284(8) 0.0171(7) 0.0204(8) -0.0039(6) 0.0035(6) 0.0030(6)
C11 0.0205(8) 0.0175(7) 0.0232(8) -0.0028(6) -0.0026(6) -0.0001(6)
C12 0.0144(7) 0.0172(7) 0.0206(7) 0.0007(6) 0.0019(5) 0.0004(5)
C13 0.0124(6) 0.0170(7) 0.0190(7) 0.0038(5) 0.0008(5) -0.0005(5)
C14 0.0166(7) 0.0187(7) 0.0254(8) 0.0041(6) -0.0005(6) -0.0009(6)
C15 0.0227(8) 0.0191(8) 0.0344(10) 0.0098(7) -0.0001(7) -0.0020(6)
C16 0.0248(9) 0.0319(10) 0.0287(9) 0.0167(8) 0.0004(7) -0.0033(7)
C17 0.0243(8) 0.0336(9) 0.0182(8) 0.0077(7) 0.0013(6) -0.0027(7)
C18 0.0194(7) 0.0222(8) 0.0188(7) 0.0040(6) 0.0020(6) -0.0017(6)
C19 0.0366(10) 0.0360(10) 0.0148(8) 0.0006(7) -0.0031(7) 0.0022(8)
C20 0.0454(13) 0.0581(15) 0.0191(9) -0.0035(9) 0.0157(8) -0.0126(11)
B1 0.0132(7) 0.0142(7) 0.0144(7) 0.0010(6) 0.0014(5) 0.0006(6)
Ag2 0.01514(5) 0.01515(5) 0.01353(5) -0.00018(4) -0.00162(4) 0.00121(4)
S3 0.02024(18) 0.01987(18) 0.02270(19) 0.00738(15) 0.00388(15) 0.00388(15)
S4 0.01570(16) 0.01827(17) 0.01412(16) -0.00289(13) 0.00183(13) 0.00276(13)
F11 0.0368(6) 0.0364(6) 0.0233(5) 0.0131(5) 0.0035(5) 0.0049(5)
F16 0.0282(5) 0.0329(6) 0.0200(5) -0.0114(4) 0.0048(4) 0.0062(4)
F17 0.0203(5) 0.0238(5) 0.0240(5) -0.0019(4) 0.0095(4) -0.0021(4)
F18 0.0337(6) 0.0380(6) 0.0128(4) 0.0027(4) 0.0009(4) 0.0168(5)
F19 0.0205(5) 0.0321(6) 0.0343(6) -0.0163(5) 0.0031(4) -0.0070(4)
F20 0.0253(5) 0.0173(4) 0.0236(5) 0.0014(4) 0.0047(4) 0.0076(4)
N5 0.0151(6) 0.0132(6) 0.0165(6) -0.0012(5) 0.0028(5) 0.0003(5)
N6 0.0170(6) 0.0137(6) 0.0173(6) 0.0011(5) 0.0034(5) 0.0016(5)
N7 0.0123(5) 0.0151(6) 0.0112(5) -0.0012(4) 0.0015(4) 0.0007(4)
N8 0.0138(6) 0.0147(6) 0.0120(5) -0.0017(4) 0.0013(4) 0.0009(4)
C21 0.0156(7) 0.0155(7) 0.0206(7) 0.0038(6) 0.0043(5) 0.0021(5)
C22 0.0254(8) 0.0129(7) 0.0290(9) 0.0002(6) 0.0046(7) 0.0021(6)
C23 0.0207(7) 0.0142(7) 0.0235(8) -0.0033(6) 0.0044(6) -0.0002(6)
C24 0.0152(6) 0.0139(6) 0.0130(6) -0.0005(5) 0.0022(5) 0.0017(5)
C25 0.0159(7) 0.0239(8) 0.0154(7) -0.0020(6) -0.0013(5) 0.0065(6)
C26 0.0158(7) 0.0223(7) 0.0130(6) -0.0014(5) -0.0006(5) 0.0032(6)
C27 0.0130(6) 0.0156(6) 0.0138(6) 0.0007(5) 0.0028(5) -0.0005(5)
C28 0.0146(7) 0.0197(7) 0.0202(7) -0.0014(6) 0.0021(5) 0.0025(6)
C29 0.0127(7) 0.0302(9) 0.0235(8) -0.0025(7) 0.0008(6) 0.0008(6)
C30 0.0167(7) 0.0293(9) 0.0237(8) -0.0022(7) 0.0032(6) -0.0078(6)
C31 0.0235(8) 0.0176(7) 0.0267(8) 0.0032(6) 0.0039(6) -0.0060(6)
C32 0.0166(7) 0.0152(7) 0.0200(7) 0.0036(6) 0.0015(5) -0.0007(5)
C33 0.0151(7) 0.0153(6) 0.0159(7) -0.0014(5) 0.0029(5) 0.0023(5)
C34 0.0184(7) 0.0218(7) 0.0180(7) -0.0002(6) 0.0040(6) 0.0003(6)
C35 0.0268(8) 0.0304(9) 0.0180(8) 0.0017(7) 0.0085(6) 0.0024(7)
C36 0.0340(9) 0.0244(8) 0.0148(7) -0.0010(6) 0.0024(6) 0.0063(7)
C37 0.0251(8) 0.0192(7) 0.0187(7) -0.0031(6) -0.0017(6) 0.0014(6)
C38 0.0183(7) 0.0184(7) 0.0178(7) -0.0018(6) 0.0027(6) 0.0007(6)
C39 0.0263(10) 0.0578(14) 0.0249(9) -0.0133(9) -0.0098(7) 0.0001(9)
C40 0.0412(11) 0.0346(10) 0.0242(9) -0.0107(8) -0.0036(8) -0.0120(9)
B2 0.0124(7) 0.0140(7) 0.0146(7) 0.0000(6) 0.0028(5) 0.0008(6)
F12 0.0458(18) 0.087(3) 0.0338(16) 0.0305(17) 0.0169(14) 0.0441(17)
F13 0.079(2) 0.0425(18) 0.0233(14) 0.0123(13) -0.0119(16) -0.0276(16)
F14 0.0464(19) 0.092(3) 0.0219(12) 0.0116(18) 0.0092(14) 0.0450(18)
F15 0.108(3) 0.0429(18) 0.0279(14) 0.0059(14) 0.0097(19) -0.0453(18)
F12A 0.109(3) 0.0426(18) 0.0347(15) 0.0099(14) -0.0038(19) 0.0491(18)
F13A 0.0315(15) 0.090(3) 0.0257(13) 0.0018(16) 0.0010(11) -0.0252(16)
F14A 0.085(3) 0.0494(19) 0.0221(12) 0.0130(13) 0.0247(17) 0.0391(17)
F15A 0.060(2) 0.098(3) 0.0348(15) 0.0308(19) -0.0041(15) -0.0523(19)
Cl1 0.0739(5) 0.0569(4) 0.0477(3) 0.0273(3) -0.0231(3) -0.0352(4)
Cl2 0.0448(3) 0.0999(6) 0.0359(3) -0.0057(3) 0.0054(2) -0.0305(4)
C41 0.0678(17) 0.0501(14) 0.0266(10) -0.0053(10) 0.0030(10) 0.0301(13)

loop_
_atom_type_symbol
_atom_type_description
_atom_type_scat_dispersion_real
_atom_type_scat_dispersion_imag
_atom_type_scat_source
C C 0.0033 0.0016 'International Tables Vol C Tables 4.2.6.8 and 6.1.1.4'
H H 0.0000 0.0000 'International Tables Vol C Tables 4.2.6.8 and 6.1.1.4'
Ag Ag -0.8971 1.1015 'International Tables Vol C Tables 4.2.6.8 and 6.1.1.4'
B B 0.0013 0.0007 'International Tables Vol C Tables 4.2.6.8 and 6.1.1.4'
Cl Cl 0.1484 0.1585 'International Tables Vol C Tables 4.2.6.8 and 6.1.1.4'
F F 0.0171 0.0103 'International Tables Vol C Tables 4.2.6.8 and 6.1.1.4'
N N 0.0061 0.0033 'International Tables Vol C Tables 4.2.6.8 and 6.1.1.4'
S S 0.1246 0.1234 'International Tables Vol C Tables 4.2.6.8 and 6.1.1.4'

loop_
_geom_angle_atom_site_label_1
_geom_angle_atom_site_label_2
_geom_angle_atom_site_label_3
_geom_angle
_geom_angle_site_symmetry_1
_geom_angle_site_symmetry_3
_geom_angle_publ_flag
N2 Ag1 N4 79.01(5) . . ?
C19 Ag1 N2 122.35(6) . . ?
C19 Ag1 N4 158.55(6) . . ?
C19 Ag1 C20 34.28(8) . . ?
C20 Ag1 N2 155.38(7) . . ?
C20 Ag1 N4 124.34(7) . . ?
F1 S1 F4 87.66(6) . . ?
F1 S1 C1 179.25(7) . . ?
F2 S1 F1 88.03(6) . . ?
F2 S1 F3 90.15(7) . . ?
F2 S1 F4 175.67(6) . . ?
F2 S1 F5 90.14(7) . . ?
F2 S1 C1 91.84(7) . . ?
F3 S1 F1 87.89(6) . . ?
F3 S1 F4 89.98(7) . . ?
F3 S1 F5 175.58(6) . . ?
F3 S1 C1 91.37(7) . . ?
F4 S1 C1 92.48(6) . . ?
F5 S1 F1 87.71(6) . . ?
F5 S1 F4 89.39(7) . . ?
F5 S1 C1 93.03(6) . . ?
F6 S2 F10 87.82(7) . . ?
F6 S2 C4 179.30(7) . . ?
F7 S2 F6 87.92(6) . . ?
F7 S2 F8 89.97(9) . . ?
F7 S2 F9 175.47(7) . . ?
F7 S2 F10 89.87(9) . . ?
F7 S2 C4 92.75(7) . . ?
F8 S2 F6 87.73(7) . . ?
F8 S2 F10 175.55(7) . . ?
F8 S2 C4 92.45(7) . . ?
F9 S2 F6 87.58(6) . . ?
F9 S2 F8 90.44(8) . . ?
F9 S2 F10 89.37(8) . . ?
F9 S2 C4 91.74(7) . . ?
F10 S2 C4 92.00(7) . . ?
N2 N1 B1 118.32(12) . . ?
C3 N1 N2 109.56(12) . . ?
C3 N1 B1 132.02(13) . . ?
N1 N2 Ag1 115.22(9) . . ?
C1 N2 Ag1 138.93(11) . . ?
C1 N2 N1 105.85(12) . . ?
N4 N3 B1 119.18(12) . . ?
C6 N3 N4 109.68(13) . . ?
C6 N3 B1 131.09(13) . . ?
N3 N4 Ag1 114.03(9) . . ?
C4 N4 Ag1 139.96(11) . . ?
C4 N4 N3 105.58(12) . . ?
N2 C1 S1 120.18(11) . . ?
N2 C1 C2 112.24(14) . . ?
C2 C1 S1 127.54(12) . . ?
C1 C2 H2 128.4 . . ?
C3 C2 C1 103.18(14) . . ?
C3 C2 H2 128.4 . . ?
N1 C3 C2 109.17(14) . . ?
N1 C3 H3 125.4 . . ?
C2 C3 H3 125.4 . . ?
N4 C4 S2 120.16(12) . . ?
N4 C4 C5 112.44(14) . . ?
C5 C4 S2 127.37(12) . . ?
C4 C5 H5 128.4 . . ?
C6 C5 C4 103.21(14) . . ?
C6 C5 H5 128.4 . . ?
N3 C6 C5 109.08(14) . . ?
N3 C6 H6 125.5 . . ?
C5 C6 H6 125.5 . . ?
C8 C7 B1 121.41(14) . . ?
C12 C7 C8 116.76(14) . . ?
C12 C7 B1 121.73(14) . . ?
C7 C8 H8 119.1 . . ?
C9 C8 C7 121.90(15) . . ?
C9 C8 H8 119.1 . . ?
C8 C9 H9 120.1 . . ?
C10 C9 C8 119.80(15) . . ?
C10 C9 H9 120.1 . . ?
C9 C10 H10 120.2 . . ?
C9 C10 C11 119.68(15) . . ?
C11 C10 H10 120.2 . . ?
C10 C11 H11 120.0 . . ?
C12 C11 C10 120.03(15) . . ?
C12 C11 H11 120.0 . . ?
C7 C12 H12 119.1 . . ?
C11 C12 C7 121.81(15) . . ?
C11 C12 H12 119.1 . . ?
C14 C13 C18 116.63(15) . . ?
C14 C13 B1 120.65(14) . . ?
C18 C13 B1 122.70(14) . . ?
C13 C14 H14 119.1 . . ?
C15 C14 C13 121.80(17) . . ?
C15 C14 H14 119.1 . . ?
C14 C15 H15 119.9 . . ?
C16 C15 C14 120.15(17) . . ?
C16 C15 H15 119.9 . . ?
C15 C16 H16 120.2 . . ?
C15 C16 C17 119.58(16) . . ?
C17 C16 H16 120.2 . . ?
C16 C17 H17 120.0 . . ?
C16 C17 C18 119.92(18) . . ?
C18 C17 H17 120.0 . . ?
C13 C18 H18 119.0 . . ?
C17 C18 C13 121.91(17) . . ?
C17 C18 H18 119.0 . . ?
Ag1 C19 H19A 116.2 . . ?
Ag1 C19 H19B 116.2 . . ?
H19A C19 H19B 113.2 . . ?
C20 C19 Ag1 73.01(12) . . ?
C20 C19 H19A 116.2 . . ?
C20 C19 H19B 116.2 . . ?
Ag1 C20 H20A 116.3 . . ?
Ag1 C20 H20B 116.3 . . ?
C19 C20 Ag1 72.71(11) . . ?
C19 C20 H20A 116.3 . . ?
C19 C20 H20B 116.3 . . ?
H20A C20 H20B 113.3 . . ?
N1 B1 C7 108.20(12) . . ?
N1 B1 C13 110.64(12) . . ?
N3 B1 N1 105.27(12) . . ?
N3 B1 C7 108.73(12) . . ?
N3 B1 C13 109.55(12) . . ?
C7 B1 C13 114.06(13) . . ?
N8 Ag2 N6 82.55(5) . . ?
N8 Ag2 C39 154.67(7) . . ?
C39 Ag2 N6 122.77(7) . . ?
C40 Ag2 N6 157.33(7) . . ?
C40 Ag2 N8 120.12(7) . . ?
C40 Ag2 C39 34.56(9) . . ?
F11 S3 C21 178.86(8) . . ?
F12 S3 F11 85.84(14) . . ?
F12 S3 C21 93.35(14) . . ?
F13 S3 F11 86.49(13) . . ?
F13 S3 C21 94.29(14) . . ?
F13 S3 F12 87.4(3) . . ?
F14 S3 F11 86.30(15) . . ?
F14 S3 C21 94.55(15) . . ?
F14 S3 F12 171.6(2) . . ?
F14 S3 F13 89.3(3) . . ?
F14 S3 F15 92.6(3) . . ?
F15 S3 F11 86.25(15) . . ?
F15 S3 C21 92.94(15) . . ?
F15 S3 F12 89.8(3) . . ?
F15 S3 F13 172.4(2) . . ?
F12A S3 F11 89.93(15) . . ?
F12A S3 C21 88.96(15) . . ?
F12A S3 F15A 90.8(3) . . ?
F13A S3 F11 89.83(14) . . ?
F13A S3 C21 90.46(14) . . ?
F13A S3 F12A 90.3(3) . . ?
F13A S3 F15A 178.8(3) . . ?
F14A S3 F11 89.88(14) . . ?
F14A S3 C21 91.23(14) . . ?
F14A S3 F12A 179.7(3) . . ?
F14A S3 F13A 89.5(2) . . ?
F14A S3 F15A 89.4(3) . . ?
F15A S3 F11 89.75(14) . . ?
F15A S3 C21 89.98(15) . . ?
F16 S4 F20 87.51(6) . . ?
F16 S4 C24 178.90(7) . . ?
F17 S4 F16 87.70(6) . . ?
F17 S4 F19 175.34(6) . . ?
F17 S4 F20 89.22(6) . . ?
F17 S4 C24 92.14(6) . . ?
F18 S4 F16 88.04(6) . . ?
F18 S4 F17 90.34(6) . . ?
F18 S4 F19 90.26(7) . . ?
F18 S4 F20 175.54(6) . . ?
F18 S4 C24 93.05(6) . . ?
F19 S4 F16 87.70(6) . . ?
F19 S4 F20 89.82(6) . . ?
F19 S4 C24 92.45(7) . . ?
F20 S4 C24 91.40(6) . . ?
N6 N5 B2 119.65(12) . . ?
C23 N5 N6 109.86(13) . . ?
C23 N5 B2 130.16(13) . . ?
N5 N6 Ag2 114.28(9) . . ?
C21 N6 Ag2 138.85(11) . . ?
C21 N6 N5 105.64(13) . . ?
N8 N7 B2 119.77(12) . . ?
C26 N7 N8 109.79(12) . . ?
C26 N7 B2 130.22(13) . . ?
N7 N8 Ag2 114.44(9) . . ?
C24 N8 Ag2 139.60(10) . . ?
C24 N8 N7 105.59(12) . . ?
N6 C21 S3 120.39(12) . . ?
N6 C21 C22 112.19(15) . . ?
C22 C21 S3 127.42(13) . . ?
C21 C22 H22 128.3 . . ?
C23 C22 C21 103.36(14) . . ?
C23 C22 H22 128.3 . . ?
N5 C23 C22 108.93(15) . . ?
N5 C23 H23 125.5 . . ?
C22 C23 H23 125.5 . . ?
N8 C24 S4 120.43(11) . . ?
N8 C24 C25 112.28(13) . . ?
C25 C24 S4 127.28(12) . . ?
C24 C25 H25 128.4 . . ?
C26 C25 C24 103.22(13) . . ?
C26 C25 H25 128.4 . . ?
N7 C26 C25 109.11(14) . . ?
N7 C26 H26 125.4 . . ?
C25 C26 H26 125.4 . . ?
C28 C27 B2 121.37(14) . . ?
C32 C27 C28 116.80(14) . . ?
C32 C27 B2 121.78(13) . . ?
C27 C28 H28 119.1 . . ?
C29 C28 C27 121.80(15) . . ?
C29 C28 H28 119.1 . . ?
C28 C29 H29 120.0 . . ?
C30 C29 C28 119.90(16) . . ?
C30 C29 H29 120.0 . . ?
C29 C30 H30 120.2 . . ?
C29 C30 C31 119.68(16) . . ?
C31 C30 H30 120.2 . . ?
C30 C31 H31 120.0 . . ?
C30 C31 C32 120.02(16) . . ?
C32 C31 H31 120.0 . . ?
C27 C32 H32 119.1 . . ?
C31 C32 C27 121.78(15) . . ?
C31 C32 H32 119.1 . . ?
C34 C33 C38 116.60(14) . . ?
C34 C33 B2 121.15(14) . . ?
C38 C33 B2 122.24(14) . . ?
C33 C34 H34 119.1 . . ?
C35 C34 C33 121.75(16) . . ?
C35 C34 H34 119.1 . . ?
C34 C35 H35 119.9 . . ?
C36 C35 C34 120.28(16) . . ?
C36 C35 H35 119.9 . . ?
C35 C36 H36 120.2 . . ?
C35 C36 C37 119.52(16) . . ?
C37 C36 H36 120.2 . . ?
C36 C37 H37 120.1 . . ?
C36 C37 C38 119.80(16) . . ?
C38 C37 H37 120.1 . . ?
C33 C38 H38 119.0 . . ?
C37 C38 C33 122.03(15) . . ?
C37 C38 H38 119.0 . . ?
Ag2 C39 H39A 116.3 . . ?
Ag2 C39 H39B 116.3 . . ?
H39A C39 H39B 113.3 . . ?
C40 C39 Ag2 72.58(11) . . ?
C40 C39 H39A 116.3 . . ?
C40 C39 H39B 116.3 . . ?
Ag2 C40 H40A 116.3 . . ?
Ag2 C40 H40B 116.3 . . ?
C39 C40 Ag2 72.86(12) . . ?
C39 C40 H40A 116.3 . . ?
C39 C40 H40B 116.3 . . ?
H40A C40 H40B 113.3 . . ?
N5 B2 N7 107.05(12) . . ?
N5 B2 C27 107.59(12) . . ?
N5 B2 C33 109.69(12) . . ?
N7 B2 C27 108.21(12) . . ?
N7 B2 C33 109.82(12) . . ?
C33 B2 C27 114.20(12) . . ?
Cl1 C41 H41A 109.3 . . ?
Cl1 C41 H41B 109.3 . . ?
Cl2 C41 Cl1 111.43(13) . . ?
Cl2 C41 H41A 109.3 . . ?
Cl2 C41 H41B 109.3 . . ?
H41A C41 H41B 108.0 . . ?

loop_
_geom_bond_atom_site_label_1
_geom_bond_atom_site_label_2
_geom_bond_distance
_geom_bond_site_symmetry_2
_geom_bond_publ_flag
Ag1 N2 2.2828(13) . ?
Ag1 N4 2.2883(13) . ?
Ag1 C19 2.2697(18) . ?
Ag1 C20 2.2733(19) . ?
S1 F1 1.5842(11) . ?
S1 F2 1.5763(12) . ?
S1 F3 1.5820(11) . ?
S1 F4 1.5913(11) . ?
S1 F5 1.5827(11) . ?
S1 C1 1.7813(16) . ?
S2 F6 1.5815(11) . ?
S2 F7 1.5718(12) . ?
S2 F8 1.5802(13) . ?
S2 F9 1.5749(12) . ?
S2 F10 1.5821(13) . ?
S2 C4 1.7832(16) . ?
N1 N2 1.3597(17) . ?
N1 C3 1.3517(19) . ?
N1 B1 1.594(2) . ?
N2 C1 1.3285(19) . ?
N3 N4 1.3625(18) . ?
N3 C6 1.3510(19) . ?
N3 B1 1.592(2) . ?
N4 C4 1.329(2) . ?
C1 C2 1.394(2) . ?
C2 H2 0.9500 . ?
C2 C3 1.382(2) . ?
C3 H3 0.9500 . ?
C4 C5 1.392(2) . ?
C5 H5 0.9500 . ?
C5 C6 1.383(2) . ?
C6 H6 0.9500 . ?
C7 C8 1.406(2) . ?
C7 C12 1.406(2) . ?
C7 B1 1.617(2) . ?
C8 H8 0.9500 . ?
C8 C9 1.394(2) . ?
C9 H9 0.9500 . ?
C9 C10 1.390(3) . ?
C10 H10 0.9500 . ?
C10 C11 1.392(2) . ?
C11 H11 0.9500 . ?
C11 C12 1.390(2) . ?
C12 H12 0.9500 . ?
C13 C14 1.400(2) . ?
C13 C18 1.408(2) . ?
C13 B1 1.620(2) . ?
C14 H14 0.9500 . ?
C14 C15 1.398(2) . ?
C15 H15 0.9500 . ?
C15 C16 1.384(3) . ?
C16 H16 0.9500 . ?
C16 C17 1.390(3) . ?
C17 H17 0.9500 . ?
C17 C18 1.394(2) . ?
C18 H18 0.9500 . ?
C19 H19A 0.9900 . ?
C19 H19B 0.9900 . ?
C19 C20 1.339(3) . ?
C20 H20A 0.9900 . ?
C20 H20B 0.9900 . ?
Ag2 N6 2.2827(13) . ?
Ag2 N8 2.2707(13) . ?
Ag2 C39 2.2724(19) . ?
Ag2 C40 2.2689(19) . ?
S3 F11 1.5824(12) . ?
S3 C21 1.7846(17) . ?
S3 F12 1.580(3) . ?
S3 F13 1.580(3) . ?
S3 F14 1.545(3) . ?
S3 F15 1.553(3) . ?
S3 F12A 1.564(3) . ?
S3 F13A 1.557(3) . ?
S3 F14A 1.555(3) . ?
S3 F15A 1.567(3) . ?
S4 F16 1.5853(10) . ?
S4 F17 1.5803(11) . ?
S4 F18 1.5766(11) . ?
S4 F19 1.5853(11) . ?
S4 F20 1.5938(11) . ?
S4 C24 1.7800(15) . ?
N5 N6 1.3587(18) . ?
N5 C23 1.352(2) . ?
N5 B2 1.586(2) . ?
N6 C21 1.331(2) . ?
N7 N8 1.3608(17) . ?
N7 C26 1.3492(19) . ?
N7 B2 1.589(2) . ?
N8 C24 1.3305(19) . ?
C21 C22 1.394(2) . ?
C22 H22 0.9500 . ?
C22 C23 1.381(2) . ?
C23 H23 0.9500 . ?
C24 C25 1.394(2) . ?
C25 H25 0.9500 . ?
C25 C26 1.382(2) . ?
C26 H26 0.9500 . ?
C27 C28 1.402(2) . ?
C27 C32 1.402(2) . ?
C27 B2 1.616(2) . ?
C28 H28 0.9500 . ?
C28 C29 1.395(2) . ?
C29 H29 0.9500 . ?
C29 C30 1.386(3) . ?
C30 H30 0.9500 . ?
C30 C31 1.387(3) . ?
C31 H31 0.9500 . ?
C31 C32 1.392(2) . ?
C32 H32 0.9500 . ?
C33 C34 1.400(2) . ?
C33 C38 1.406(2) . ?
C33 B2 1.614(2) . ?
C34 H34 0.9500 . ?
C34 C35 1.394(2) . ?
C35 H35 0.9500 . ?
C35 C36 1.385(3) . ?
C36 H36 0.9500 . ?
C36 C37 1.390(3) . ?
C37 H37 0.9500 . ?
C37 C38 1.392(2) . ?
C38 H38 0.9500 . ?
C39 H39A 0.9900 . ?
C39 H39B 0.9900 . ?
C39 C40 1.349(3) . ?
C40 H40A 0.9900 . ?
C40 H40B 0.9900 . ?
Cl1 C41 1.762(3) . ?
Cl2 C41 1.746(3) . ?
C41 H41A 0.9900 . ?
C41 H41B 0.9900 . ?

loop_
_geom_torsion_atom_site_label_1
_geom_torsion_atom_site_label_2
_geom_torsion_atom_site_label_3
_geom_torsion_atom_site_label_4
_geom_torsion
_geom_torsion_site_symmetry_1
_geom_torsion_site_symmetry_2
_geom_torsion_site_symmetry_3
_geom_torsion_site_symmetry_4
_geom_torsion_publ_flag
Ag1 N2 C1 S1 3.0(2) . . . . ?
Ag1 N2 C1 C2 -179.21(12) . . . . ?
Ag1 N4 C4 S2 -11.0(2) . . . . ?
Ag1 N4 C4 C5 170.84(13) . . . . ?
S1 C1 C2 C3 176.93(12) . . . . ?
S2 C4 C5 C6 -177.73(13) . . . . ?
F2 S1 C1 N2 123.07(13) . . . . ?
F2 S1 C1 C2 -54.35(16) . . . . ?
F3 S1 C1 N2 -146.74(13) . . . . ?
F3 S1 C1 C2 35.85(16) . . . . ?
F4 S1 C1 N2 -56.70(13) . . . . ?
F4 S1 C1 C2 125.89(15) . . . . ?
F5 S1 C1 N2 32.83(13) . . . . ?
F5 S1 C1 C2 -144.59(15) . . . . ?
F7 S2 C4 N4 -28.06(15) . . . . ?
F7 S2 C4 C5 149.78(16) . . . . ?
F8 S2 C4 N4 62.04(14) . . . . ?
F8 S2 C4 C5 -120.13(16) . . . . ?
F9 S2 C4 N4 152.55(14) . . . . ?
F9 S2 C4 C5 -29.61(16) . . . . ?
F10 S2 C4 N4 -118.02(14) . . . . ?
F10 S2 C4 C5 59.81(16) . . . . ?
N1 N2 C1 S1 -176.78(10) . . . . ?
N1 N2 C1 C2 1.01(18) . . . . ?
N2 N1 C3 C2 0.59(18) . . . . ?
N2 N1 B1 N3 -64.27(16) . . . . ?
N2 N1 B1 C7 51.84(17) . . . . ?
N2 N1 B1 C13 177.47(12) . . . . ?
N2 C1 C2 C3 -0.65(19) . . . . ?
N3 N4 C4 S2 177.45(11) . . . . ?
N3 N4 C4 C5 -0.69(18) . . . . ?
N4 N3 C6 C5 -0.75(18) . . . . ?
N4 N3 B1 N1 61.03(16) . . . . ?
N4 N3 B1 C7 -54.72(17) . . . . ?
N4 N3 B1 C13 -179.97(13) . . . . ?
N4 C4 C5 C6 0.24(19) . . . . ?
C1 C2 C3 N1 0.02(18) . . . . ?
C3 N1 N2 Ag1 179.19(10) . . . . ?
C3 N1 N2 C1 -0.97(17) . . . . ?
C3 N1 B1 N3 111.61(17) . . . . ?
C3 N1 B1 C7 -132.28(16) . . . . ?
C3 N1 B1 C13 -6.6(2) . . . . ?
C4 C5 C6 N3 0.31(18) . . . . ?
C6 N3 N4 Ag1 -173.17(10) . . . . ?
C6 N3 N4 C4 0.87(17) . . . . ?
C6 N3 B1 N1 -116.09(17) . . . . ?
C6 N3 B1 C7 128.16(16) . . . . ?
C6 N3 B1 C13 2.9(2) . . . . ?
C7 C8 C9 C10 0.5(3) . . . . ?
C8 C7 C12 C11 0.5(2) . . . . ?
C8 C7 B1 N1 -145.85(14) . . . . ?
C8 C7 B1 N3 -32.00(19) . . . . ?
C8 C7 B1 C13 90.56(17) . . . . ?
C8 C9 C10 C11 0.4(3) . . . . ?
C9 C10 C11 C12 -0.9(3) . . . . ?
C10 C11 C12 C7 0.4(3) . . . . ?
C12 C7 C8 C9 -1.0(2) . . . . ?
C12 C7 B1 N1 37.94(19) . . . . ?
C12 C7 B1 N3 151.78(14) . . . . ?
C12 C7 B1 C13 -85.65(18) . . . . ?
C13 C14 C15 C16 -0.2(3) . . . . ?
C14 C13 C18 C17 0.2(2) . . . . ?
C14 C13 B1 N1 -124.80(15) . . . . ?
C14 C13 B1 N3 119.58(15) . . . . ?
C14 C13 B1 C7 -2.5(2) . . . . ?
C14 C15 C16 C17 0.3(3) . . . . ?
C15 C16 C17 C18 -0.2(3) . . . . ?
C16 C17 C18 C13 -0.1(3) . . . . ?
C18 C13 C14 C15 0.0(2) . . . . ?
C18 C13 B1 N1 56.78(19) . . . . ?
C18 C13 B1 N3 -58.84(19) . . . . ?
C18 C13 B1 C7 179.04(14) . . . . ?
B1 N1 N2 Ag1 -4.06(16) . . . . ?
B1 N1 N2 C1 175.78(13) . . . . ?
B1 N1 C3 C2 -175.56(15) . . . . ?
B1 N3 N4 Ag1 9.13(16) . . . . ?
B1 N3 N4 C4 -176.82(13) . . . . ?
B1 N3 C6 C5 176.58(15) . . . . ?
B1 C7 C8 C9 -177.40(15) . . . . ?
B1 C7 C12 C11 176.93(15) . . . . ?
B1 C13 C14 C15 -178.54(15) . . . . ?
B1 C13 C18 C17 178.66(15) . . . . ?
Ag2 N6 C21 S3 16.1(2) . . . . ?
Ag2 N6 C21 C22 -164.78(13) . . . . ?
Ag2 N8 C24 S4 -7.1(2) . . . . ?
Ag2 N8 C24 C25 172.01(12) . . . . ?
S3 C21 C22 C23 178.71(13) . . . . ?
S4 C24 C25 C26 178.98(13) . . . . ?
F17 S4 C24 N8 -120.97(13) . . . . ?
F17 S4 C24 C25 60.10(15) . . . . ?
F18 S4 C24 N8 -30.51(14) . . . . ?
F18 S4 C24 C25 150.55(15) . . . . ?
F19 S4 C24 N8 59.88(13) . . . . ?
F19 S4 C24 C25 -119.06(15) . . . . ?
F20 S4 C24 N8 149.76(13) . . . . ?
F20 S4 C24 C25 -29.18(15) . . . . ?
N5 N6 C21 S3 -178.17(11) . . . . ?
N5 N6 C21 C22 0.99(18) . . . . ?
N6 N5 C23 C22 1.04(19) . . . . ?
N6 N5 B2 N7 -61.57(16) . . . . ?
N6 N5 B2 C27 54.55(17) . . . . ?
N6 N5 B2 C33 179.32(12) . . . . ?
N6 C21 C22 C23 -0.37(19) . . . . ?
N7 N8 C24 S4 -179.33(10) . . . . ?
N7 N8 C24 C25 -0.24(18) . . . . ?
N8 N7 C26 C25 -0.46(19) . . . . ?
N8 N7 B2 N5 64.77(16) . . . . ?
N8 N7 B2 C27 -50.94(17) . . . . ?
N8 N7 B2 C33 -176.21(12) . . . . ?
N8 C24 C25 C26 -0.03(19) . . . . ?
C21 C22 C23 N5 -0.41(19) . . . . ?
C23 N5 N6 Ag2 168.54(10) . . . . ?
C23 N5 N6 C21 -1.23(17) . . . . ?
C23 N5 B2 N7 125.77(16) . . . . ?
C23 N5 B2 C27 -118.11(17) . . . . ?
C23 N5 B2 C33 6.7(2) . . . . ?
C24 C25 C26 N7 0.29(19) . . . . ?
C26 N7 N8 Ag2 -174.07(10) . . . . ?
C26 N7 N8 C24 0.42(17) . . . . ?
C26 N7 B2 N5 -121.18(16) . . . . ?
C26 N7 B2 C27 123.12(17) . . . . ?
C26 N7 B2 C33 -2.2(2) . . . . ?
C27 C28 C29 C30 -0.4(3) . . . . ?
C28 C27 C32 C31 -1.2(2) . . . . ?
C28 C27 B2 N5 36.78(19) . . . . ?
C28 C27 B2 N7 152.13(14) . . . . ?
C28 C27 B2 C33 -85.23(18) . . . . ?
C28 C29 C30 C31 -0.9(3) . . . . ?
C29 C30 C31 C32 1.1(3) . . . . ?
C30 C31 C32 C27 -0.1(3) . . . . ?
C32 C27 C28 C29 1.5(2) . . . . ?
C32 C27 B2 N5 -146.00(14) . . . . ?
C32 C27 B2 N7 -30.64(19) . . . . ?
C32 C27 B2 C33 91.99(17) . . . . ?
C33 C34 C35 C36 0.7(3) . . . . ?
C34 C33 C38 C37 -0.1(2) . . . . ?
C34 C33 B2 N5 -118.59(16) . . . . ?
C34 C33 B2 N7 124.02(15) . . . . ?
C34 C33 B2 C27 2.3(2) . . . . ?
C34 C35 C36 C37 0.4(3) . . . . ?
C35 C36 C37 C38 -1.3(3) . . . . ?
C36 C37 C38 C33 1.2(3) . . . . ?
C38 C33 C34 C35 -0.9(2) . . . . ?
C38 C33 B2 N5 61.41(18) . . . . ?
C38 C33 B2 N7 -55.98(19) . . . . ?
C38 C33 B2 C27 -177.73(14) . . . . ?
B2 N5 N6 Ag2 -5.50(16) . . . . ?
B2 N5 N6 C21 -175.27(13) . . . . ?
B2 N5 C23 C22 174.26(15) . . . . ?
B2 N7 N8 Ag2 1.11(16) . . . . ?
B2 N7 N8 C24 175.60(13) . . . . ?
B2 N7 C26 C25 -174.97(15) . . . . ?
B2 C27 C28 C29 178.81(15) . . . . ?
B2 C27 C32 C31 -178.54(15) . . . . ?
B2 C33 C34 C35 179.12(15) . . . . ?
B2 C33 C38 C37 179.94(15) . . . . ?
F12 S3 C21 N6 -124.5(3) . . . . ?
F12 S3 C21 C22 56.5(3) . . . . ?
F13 S3 C21 N6 -36.9(2) . . . . ?
F13 S3 C21 C22 144.1(3) . . . . ?
F14 S3 C21 N6 52.7(3) . . . . ?
F14 S3 C21 C22 -126.3(3) . . . . ?
F15 S3 C21 N6 145.6(3) . . . . ?
F15 S3 C21 C22 -33.4(3) . . . . ?
F12A S3 C21 N6 -155.4(3) . . . . ?
F12A S3 C21 C22 25.6(3) . . . . ?
F13A S3 C21 N6 -65.1(2) . . . . ?
F13A S3 C21 C22 115.9(3) . . . . ?
F14A S3 C21 N6 24.4(3) . . . . ?
F14A S3 C21 C22 -154.6(3) . . . . ?
F15A S3 C21 N6 113.8(3) . . . . ?
F15A S3 C21 C22 -65.2(3) . . . . ?
